data_7226703
loop_
_publ_author_name
'Qing, Xushun'
'Wang, Ting'
'Zhang, Feixiang'
'Wang, Cunde'

_publ_section_title
;
 One-Pot Synthesis of 2,4,6-Triarylpyridines from \b-Nitrostyrenes,
 Substituted Salicylic Aldehydes and Ammonium Acetate
;
_journal_name_full 'RSC Adv.'
_journal_paper_doi 10.1039/C6RA18630K
_journal_year 2016
_chemical_formula_moiety 'C25 H21 N O2 '
_chemical_formula_sum 'C25 H21 N O2'
_chemical_formula_weight 367.43
_chemical_name_systematic
; 
 ? 
;
_space_group_IT_number 15
_symmetry_cell_setting monoclinic
_symmetry_space_group_name_Hall '-C 2yc'
_symmetry_space_group_name_H-M 'C 1 2/c 1'
_atom_sites_solution_hydrogens geom
_atom_sites_solution_primary direct
_atom_sites_solution_secondary difmap
_audit_creation_method SHELXL-97
_audit_update_record
;
2016-03-04 deposited with the CCDC.
2016-10-03 downloaded from the CCDC.
;
_cell_angle_alpha 90.00
_cell_angle_beta 125.106(2)
_cell_angle_gamma 90.00
_cell_formula_units_Z 8
_cell_length_a 21.5950(12)
_cell_length_b 11.9233(6)
_cell_length_c 18.1759(9)
_cell_measurement_reflns_used 4454
_cell_measurement_temperature 296
_cell_measurement_theta_max 27.49
_cell_measurement_theta_min 2.31
_cell_volume 3828.7(4)
_computing_cell_refinement 'Bruker SMART'
_computing_data_collection 'Bruker SMART'
_computing_data_reduction 'Bruker SAINT'
_computing_molecular_graphics 'Bruker SHELXTL'
_computing_publication_material 'Bruker SHELXTL'
_computing_structure_refinement 'Bruker SHELXTL'
_computing_structure_solution 'Bruker SHELXTL'
_diffrn_ambient_temperature 296
_diffrn_measured_fraction_theta_full 0.964
_diffrn_measured_fraction_theta_max 0.964
_diffrn_measurement_device_type 'CCD area detector'
_diffrn_measurement_method 'phi and omega scans'
_diffrn_radiation_monochromator graphite
_diffrn_radiation_source 'sealed tube'
_diffrn_radiation_type MoK\a
_diffrn_radiation_wavelength 0.71073
_diffrn_reflns_av_R_equivalents 0.0207
_diffrn_reflns_av_sigmaI/netI 0.0325
_diffrn_reflns_limit_h_max 28
_diffrn_reflns_limit_h_min -26
_diffrn_reflns_limit_k_max 15
_diffrn_reflns_limit_k_min -12
_diffrn_reflns_limit_l_max 19
_diffrn_reflns_limit_l_min -23
_diffrn_reflns_number 9243
_diffrn_reflns_theta_full 27.49
_diffrn_reflns_theta_max 27.49
_diffrn_reflns_theta_min 2.31
_exptl_absorpt_coefficient_mu 0.080
_exptl_crystal_colour yellow
_exptl_crystal_density_diffrn 1.275
_exptl_crystal_density_method 'not measured'
_exptl_crystal_description block
_exptl_crystal_F_000 1552
_exptl_crystal_size_max 0.35
_exptl_crystal_size_mid 0.33
_exptl_crystal_size_min 0.3
_refine_diff_density_max 0.191
_refine_diff_density_min -0.169
_refine_diff_density_rms 0.033
_refine_ls_extinction_method none
_refine_ls_goodness_of_fit_ref 1.038
_refine_ls_hydrogen_treatment mixed
_refine_ls_matrix_type full
_refine_ls_number_parameters 255
_refine_ls_number_reflns 4234
_refine_ls_number_restraints 0
_refine_ls_restrained_S_all 1.038
_refine_ls_R_factor_all 0.0677
_refine_ls_R_factor_gt 0.0453
_refine_ls_shift/su_max 0.000
_refine_ls_shift/su_mean 0.000
_refine_ls_structure_factor_coef Fsqd
_refine_ls_weighting_details 'calc w=1/[\s^2^(Fo^2^)+(0.0564P)^2^+1.5832P] where P=(Fo^2^+2Fc^2^)/3'
_refine_ls_weighting_scheme calc
_refine_ls_wR_factor_gt 0.1126
_refine_ls_wR_factor_ref 0.1248
_reflns_number_gt 3105
_reflns_number_total 4389
_reflns_threshold_expression >2sigma(I)
_cod_data_source_file c6ra18630k2.cif
_cod_data_source_block 001
_cod_depositor_comments
;
The following automatic conversions were performed:

'_symmetry_cell_setting' value 'Monoclinic' changed to 'monoclinic'
according to
/usr/data/users/saulius/crontab/automatic-downloads/rss-feeds/RSC/lib/dictionaries/cif_core.dic
dictionary named 'cif_core.dic' version 2.4.2 from 2011-04-26.

Automatic conversion script
Id: cif_fix_values 4268 2015-11-12 08:31:59Z antanas 
;
_cod_original_cell_volume 3828.7(3)
_cod_original_sg_symbol_H-M 'C2/c  '
_cod_original_formula_sum 'C25 H21 N O2 '
_cod_database_code 7226703

loop_
_symmetry_equiv_pos_as_xyz
'x, y, z'
'-x, y, -z+1/2'
'x+1/2, y+1/2, z'
'-x+1/2, y+1/2, -z+1/2'
'-x, -y, -z'
'x, -y, z-1/2'
'-x+1/2, -y+1/2, -z'
'x+1/2, -y+1/2, z-1/2'

loop_
_atom_site_label
_atom_site_type_symbol
_atom_site_fract_x
_atom_site_fract_y
_atom_site_fract_z
_atom_site_U_iso_or_equiv
_atom_site_adp_type
_atom_site_occupancy
_atom_site_symmetry_multiplicity
_atom_site_calc_flag
_atom_site_refinement_flags
N1 N 0.11513(7) 0.82188(9) 0.41036(8) 0.0363(3) Uani 1 1 d .
O1 O 0.07649(7) 0.72468(8) 0.50293(8) 0.0488(3) Uani 1 1 d .
H1 H 0.0791 0.7763 0.4734 0.073 Uiso 1 1 calc R
O2 O 0.08094(6) 0.55418(8) 0.59407(7) 0.0476(3) Uani 1 1 d .
C2 C 0.17814(8) 0.72444(12) 0.35658(9) 0.0386(3) Uani 1 1 d .
H2 H 0.2018 0.6580 0.3554 0.046 Uiso 1 1 calc R
C6 C 0.15139(8) 0.63115(11) 0.46059(9) 0.0356(3) Uani 1 1 d .
C4 C 0.13853(8) 0.91343(12) 0.31210(9) 0.0397(3) Uani 1 1 d .
H4 H 0.1340 0.9786 0.2793 0.048 Uiso 1 1 calc R
C7 C 0.11533(8) 0.63430(11) 0.50507(9) 0.0361(3) Uani 1 1 d .
C1 C 0.14835(8) 0.72768(11) 0.40765(9) 0.0351(3) Uani 1 1 d .
C8 C 0.11818(8) 0.54104(12) 0.55412(9) 0.0388(3) Uani 1 1 d .
C18 C 0.07599(8) 1.01473(12) 0.37487(9) 0.0361(3) Uani 1 1 d .
C3 C 0.17329(8) 0.81729(12) 0.30792(9) 0.0371(3) Uani 1 1 d .
C5 C 0.11054(8) 0.91346(11) 0.36439(9) 0.0359(3) Uani 1 1 d .
C9 C 0.15656(9) 0.44595(13) 0.55945(11) 0.0457(4) Uani 1 1 d .
H9 H 0.1583 0.3827 0.5924 0.055 Uiso 1 1 calc R
C13 C 0.27064(9) 0.75724(14) 0.28282(10) 0.0450(4) Uani 1 1 d .
H13 H 0.2945 0.7146 0.3367 0.054 Uiso 1 1 calc R
C11 C 0.19057(9) 0.53292(12) 0.46817(10) 0.0440(4) Uani 1 1 d .
H11 H 0.2159 0.5290 0.4394 0.053 Uiso 1 1 calc R
C10 C 0.19294(10) 0.44297(13) 0.51618(11) 0.0487(4) Uani 1 1 d .
H10 H 0.2197 0.3774 0.5202 0.058 Uiso 1 1 calc R
C23 C 0.02656(8) 1.00512(13) 0.40056(10) 0.0430(4) Uani 1 1 d .
H23 H 0.0132 0.9328 0.4091 0.052 Uiso 1 1 calc R
C12 C 0.20500(8) 0.81606(12) 0.25370(9) 0.0379(3) Uani 1 1 d .
C19 C 0.09359(9) 1.12190(12) 0.36220(11) 0.0474(4) Uani 1 1 d .
H19 H 0.1269 1.1308 0.3444 0.057 Uiso 1 1 calc R
C22 C -0.00325(9) 1.09916(13) 0.41376(11) 0.0480(4) Uani 1 1 d .
H22 H -0.0368 1.0908 0.4313 0.058 Uiso 1 1 calc R
C20 C 0.06349(10) 1.21543(13) 0.37506(12) 0.0534(4) Uani 1 1 d .
H20 H 0.0760 1.2879 0.3655 0.064 Uiso 1 1 calc R
C21 C 0.01529(10) 1.20517(13) 0.40176(11) 0.0493(4) Uani 1 1 d .
H21 H -0.0047 1.2699 0.4116 0.059 Uiso 1 1 calc R
C15 C 0.26756(10) 0.81915(14) 0.15571(11) 0.0515(4) Uani 1 1 d .
H15 H 0.2892 0.8207 0.1227 0.062 Uiso 1 1 calc R
C14 C 0.30183(10) 0.75988(15) 0.23427(11) 0.0516(4) Uani 1 1 d .
H14 H 0.3474 0.7202 0.2557 0.062 Uiso 1 1 calc R
C17 C 0.17081(10) 0.87538(15) 0.17389(11) 0.0521(4) Uani 1 1 d .
H17 H 0.1255 0.9159 0.1524 0.063 Uiso 1 1 calc R
C26 C 0.04562(11) 0.49977(17) 0.69061(13) 0.0606(5) Uani 1 1 d .
H26A H 0.0706 0.5659 0.7286 0.091 Uiso 1 1 calc R
H26B H 0.0470 0.4383 0.7273 0.091 Uiso 1 1 calc R
H26C H -0.0071 0.5180 0.6429 0.091 Uiso 1 1 calc R
C25 C 0.08605(11) 0.46470(15) 0.64931(12) 0.0552(4) Uani 1 1 d .
H25A H 0.1398 0.4482 0.6970 0.066 Uiso 1 1 calc R
H25B H 0.0624 0.3962 0.6127 0.066 Uiso 1 1 calc R
C16 C 0.20173(10) 0.87647(16) 0.12480(12) 0.0570(5) Uani 1 1 d .
H16 H 0.1773 0.9169 0.0698 0.068 Uiso 1 1 calc R

loop_
_atom_site_aniso_label
_atom_site_aniso_U_11
_atom_site_aniso_U_22
_atom_site_aniso_U_33
_atom_site_aniso_U_23
_atom_site_aniso_U_13
_atom_site_aniso_U_12
N1 0.0439(7) 0.0335(6) 0.0409(6) 0.0017(5) 0.0298(6) 0.0019(5)
O1 0.0702(7) 0.0390(6) 0.0624(7) 0.0129(5) 0.0528(6) 0.0157(5)
O2 0.0655(7) 0.0418(6) 0.0561(6) 0.0105(5) 0.0468(6) 0.0073(5)
C2 0.0459(8) 0.0371(8) 0.0413(7) -0.0016(6) 0.0300(7) 0.0026(6)
C6 0.0413(8) 0.0331(7) 0.0375(7) -0.0012(6) 0.0256(6) 0.0000(6)
C4 0.0489(8) 0.0384(8) 0.0412(8) 0.0057(7) 0.0314(7) 0.0036(6)
C7 0.0436(8) 0.0320(7) 0.0387(7) -0.0006(6) 0.0271(7) 0.0024(6)
C1 0.0397(7) 0.0341(7) 0.0353(7) -0.0022(6) 0.0237(6) -0.0011(6)
C8 0.0474(8) 0.0371(8) 0.0395(7) 0.0006(6) 0.0293(7) 0.0004(6)
C18 0.0407(8) 0.0356(7) 0.0370(7) 0.0030(6) 0.0253(6) 0.0036(6)
C3 0.0400(8) 0.0426(8) 0.0355(7) -0.0008(6) 0.0257(6) 0.0003(6)
C5 0.0395(7) 0.0359(7) 0.0380(7) 0.0018(6) 0.0257(6) 0.0014(6)
C9 0.0598(10) 0.0351(8) 0.0493(8) 0.0068(7) 0.0354(8) 0.0049(7)
C13 0.0495(9) 0.0499(9) 0.0419(8) 0.0005(7) 0.0300(7) 0.0048(7)
C11 0.0548(9) 0.0402(8) 0.0508(9) 0.0025(7) 0.0385(8) 0.0068(7)
C10 0.0626(10) 0.0363(8) 0.0587(9) 0.0060(7) 0.0416(9) 0.0129(7)
C23 0.0482(9) 0.0378(8) 0.0549(9) 0.0034(7) 0.0366(8) 0.0013(7)
C12 0.0434(8) 0.0412(8) 0.0375(7) -0.0040(6) 0.0281(6) -0.0030(6)
C19 0.0598(10) 0.0411(8) 0.0609(10) 0.0070(8) 0.0462(9) 0.0034(7)
C22 0.0521(9) 0.0471(9) 0.0619(10) 0.0027(8) 0.0428(8) 0.0065(7)
C20 0.0694(11) 0.0344(8) 0.0704(11) 0.0060(8) 0.0485(10) 0.0028(8)
C21 0.0581(10) 0.0403(8) 0.0572(9) 0.0010(8) 0.0377(8) 0.0100(7)
C15 0.0620(10) 0.0586(10) 0.0580(10) -0.0088(8) 0.0486(9) -0.0088(8)
C14 0.0492(9) 0.0604(10) 0.0582(10) -0.0063(9) 0.0383(8) 0.0036(8)
C17 0.0516(9) 0.0655(11) 0.0514(9) 0.0118(8) 0.0367(8) 0.0120(8)
C26 0.0706(12) 0.0674(11) 0.0645(11) 0.0156(9) 0.0509(10) 0.0049(9)
C25 0.0683(11) 0.0525(10) 0.0616(10) 0.0190(8) 0.0472(9) 0.0080(8)
C16 0.0669(11) 0.0700(12) 0.0501(9) 0.0118(9) 0.0429(9) 0.0051(9)

loop_
_atom_type_symbol
_atom_type_description
_atom_type_scat_dispersion_real
_atom_type_scat_dispersion_imag
_atom_type_scat_source
C C 0.0033 0.0016 'International Tables Vol C Tables 4.2.6.8 and 6.1.1.4'
H H 0.0000 0.0000 'International Tables Vol C Tables 4.2.6.8 and 6.1.1.4'
N N 0.0061 0.0033 'International Tables Vol C Tables 4.2.6.8 and 6.1.1.4'
O O 0.0106 0.0060 'International Tables Vol C Tables 4.2.6.8 and 6.1.1.4'

loop_
_geom_angle_atom_site_label_1
_geom_angle_atom_site_label_2
_geom_angle_atom_site_label_3
_geom_angle
C5 N1 C1 120.31(11)
C8 O2 C25 117.22(11)
C3 C2 C1 120.45(13)
C11 C6 C7 117.80(12)
C11 C6 C1 120.82(12)
C7 C6 C1 121.38(12)
C5 C4 C3 119.78(13)
O1 C7 C8 116.70(11)
O1 C7 C6 122.88(12)
C8 C7 C6 120.42(12)
N1 C1 C2 120.24(12)
N1 C1 C6 116.77(11)
C2 C1 C6 122.99(12)
O2 C8 C9 124.89(13)
O2 C8 C7 114.96(12)
C9 C8 C7 120.16(13)
C19 C18 C23 117.78(13)
C19 C18 C5 121.32(12)
C23 C18 C5 120.87(12)
C2 C3 C4 117.90(12)
C2 C3 C12 121.40(12)
C4 C3 C12 120.70(13)
N1 C5 C4 121.32(12)
N1 C5 C18 116.29(11)
C4 C5 C18 122.37(12)
C8 C9 C10 119.56(14)
C14 C13 C12 120.73(15)
C10 C11 C6 121.13(13)
C11 C10 C9 120.92(14)
C22 C23 C18 120.97(14)
C17 C12 C13 118.09(13)
C17 C12 C3 121.15(13)
C13 C12 C3 120.75(13)
C20 C19 C18 121.06(14)
C21 C22 C23 120.63(14)
C19 C20 C21 120.78(14)
C22 C21 C20 118.77(14)
C14 C15 C16 119.72(14)
C15 C14 C13 120.50(15)
C12 C17 C16 120.94(15)
O2 C25 C26 108.18(13)
C15 C16 C17 120.00(16)

loop_
_geom_bond_atom_site_label_1
_geom_bond_atom_site_label_2
_geom_bond_distance
N1 C5 1.3436(17)
N1 C1 1.3487(17)
O1 C7 1.3522(16)
O2 C8 1.3674(16)
O2 C25 1.4251(18)
C2 C3 1.383(2)
C2 C1 1.4016(18)
C6 C11 1.4044(19)
C6 C7 1.4092(18)
C6 C1 1.4772(19)
C4 C5 1.3890(18)
C4 C3 1.396(2)
C7 C8 1.4043(19)
C8 C9 1.375(2)
C18 C19 1.390(2)
C18 C23 1.3943(19)
C18 C5 1.4881(18)
C3 C12 1.4887(17)
C9 C10 1.396(2)
C13 C14 1.385(2)
C13 C12 1.385(2)
C11 C10 1.365(2)
C23 C22 1.381(2)
C12 C17 1.385(2)
C19 C20 1.377(2)
C22 C21 1.381(2)
C20 C21 1.384(2)
C15 C14 1.368(2)
C15 C16 1.373(2)
C17 C16 1.388(2)
C26 C25 1.501(2)

loop_
_geom_hbond_atom_site_label_D
_geom_hbond_atom_site_label_H
_geom_hbond_atom_site_label_A
_geom_hbond_distance_DH
_geom_hbond_distance_HA
_geom_hbond_distance_DA
_geom_hbond_angle_DHA
O1 H1 N1 0.84 1.80 2.5465(14) 147.3

loop_
_geom_torsion_atom_site_label_1
_geom_torsion_atom_site_label_2
_geom_torsion_atom_site_label_3
_geom_torsion_atom_site_label_4
_geom_torsion
C11 C6 C7 O1 179.52(13)
C1 C6 C7 O1 -0.4(2)
C11 C6 C7 C8 -0.8(2)
C1 C6 C7 C8 179.22(13)
C5 N1 C1 C2 -0.2(2)
C5 N1 C1 C6 179.63(12)
C3 C2 C1 N1 -0.5(2)
C3 C2 C1 C6 179.65(13)
C11 C6 C1 N1 -174.44(13)
C7 C6 C1 N1 5.5(2)
C11 C6 C1 C2 5.4(2)
C7 C6 C1 C2 -174.63(14)
C25 O2 C8 C9 3.6(2)
C25 O2 C8 C7 -176.17(14)
O1 C7 C8 O2 -0.2(2)
C6 C7 C8 O2 -179.87(13)
O1 C7 C8 C9 179.99(14)
C6 C7 C8 C9 0.3(2)
C1 C2 C3 C4 0.5(2)
C1 C2 C3 C12 179.57(13)
C5 C4 C3 C2 0.3(2)
C5 C4 C3 C12 -178.83(13)
C1 N1 C5 C4 1.0(2)
C1 N1 C5 C18 -177.37(12)
C3 C4 C5 N1 -1.0(2)
C3 C4 C5 C18 177.23(13)
C19 C18 C5 N1 154.41(14)
C23 C18 C5 N1 -23.55(19)
C19 C18 C5 C4 -23.9(2)
C23 C18 C5 C4 158.10(14)
O2 C8 C9 C10 -179.51(14)
C7 C8 C9 C10 0.3(2)
C7 C6 C11 C10 0.7(2)
C1 C6 C11 C10 -179.30(15)
C6 C11 C10 C9 -0.1(3)
C8 C9 C10 C11 -0.4(3)
C19 C18 C23 C22 -0.6(2)
C5 C18 C23 C22 177.43(14)
C14 C13 C12 C17 1.3(2)
C14 C13 C12 C3 -177.32(14)
C2 C3 C12 C17 146.34(15)
C4 C3 C12 C17 -34.6(2)
C2 C3 C12 C13 -35.1(2)
C4 C3 C12 C13 144.04(15)
C23 C18 C19 C20 0.3(2)
C5 C18 C19 C20 -177.70(15)
C18 C23 C22 C21 0.0(2)
C18 C19 C20 C21 0.6(3)
C23 C22 C21 C20 0.9(3)
C19 C20 C21 C22 -1.2(3)
C16 C15 C14 C13 0.0(3)
C12 C13 C14 C15 -1.1(3)
C13 C12 C17 C16 -0.4(2)
C3 C12 C17 C16 178.22(16)
C8 O2 C25 C26 176.43(14)
C14 C15 C16 C17 0.9(3)
C12 C17 C16 C15 -0.7(3)
